data_2233237
loop_
_publ_author_name
'Jie, Li'
'Shuchen, Pei'
'Li, Hai'
'Yong, Wu'

_publ_section_title
;
 <i>N</i>-(2,3,4-Trifluorophenyl)morpholine-4-carboxamide
;
_journal_coeditor_code LH5385
_journal_issue 1
_journal_name_full 'Acta Crystallographica Section E'
_journal_page_first o13
_journal_paper_doi 10.1107/S1600536811051300
_journal_volume 68
_journal_year 2012
_chemical_formula_iupac 'C11 H11 F3 N2 O2'
_chemical_formula_moiety 'C11 H11 F3 N2 O2'
_chemical_formula_sum 'C11 H11 F3 N2 O2'
_chemical_formula_weight 260.22
_chemical_name_systematic
;
<i>N</i>-(2,3,4-Trifluorophenyl)morpholine-4-carboxamide
;
_space_group_crystal_system monoclinic
_space_group_IT_number 14
_space_group_name_Hall '-P 2ybc'
_space_group_name_H-M_alt 'P 1 21/c 1'
_symmetry_space_group_name_Hall '-P 2ybc'
_symmetry_space_group_name_H-M 'P 1 21/c 1'
_atom_sites_solution_hydrogens geom
_atom_sites_solution_primary direct
_atom_sites_solution_secondary difmap
_audit_creation_method SHELXL97
_cell_angle_alpha 90.00
_cell_angle_beta 109.790(5)
_cell_angle_gamma 90.00
_cell_formula_units_Z 4
_cell_length_a 7.8515(4)
_cell_length_b 17.8264(6)
_cell_length_c 8.6872(4)
_cell_measurement_reflns_used 1772
_cell_measurement_temperature 293(2)
_cell_measurement_theta_max 29.1182
_cell_measurement_theta_min 2.9787
_cell_volume 1144.08(9)
_computing_cell_refinement
;
CrysAlis PRO (Agilent, 2011)
;
_computing_data_collection
;
CrysAlis PRO (Agilent, 2011)
;
_computing_data_reduction
;
CrysAlis PRO (Agilent, 2011)
;
_computing_molecular_graphics
;
OLEX2 (Dolomanov <i>et al.</i>, 2009) and PLATON (Spek, 2009)
;
_computing_publication_material
;
OLEX2 (Dolomanov <i>et al.</i>, 2009)
;
_computing_structure_refinement
;
SHELXL97 (Sheldrick, 2008)
;
_computing_structure_solution
;
SHELXS97 (Sheldrick, 2008)
;
_diffrn_ambient_temperature 293.15
_diffrn_detector_area_resol_mean 16.0874
_diffrn_measured_fraction_theta_full 0.999
_diffrn_measured_fraction_theta_max 0.999
_diffrn_measurement_device_type 'Agilent Xcalibur Eos'
_diffrn_measurement_method '\w scans'
_diffrn_radiation_monochromator graphite
_diffrn_radiation_type 'Mo K\a'
_diffrn_radiation_wavelength 0.7107
_diffrn_reflns_av_R_equivalents 0.0161
_diffrn_reflns_limit_h_max 9
_diffrn_reflns_limit_h_min -7
_diffrn_reflns_limit_k_max 21
_diffrn_reflns_limit_k_min -13
_diffrn_reflns_limit_l_max 7
_diffrn_reflns_limit_l_min -10
_diffrn_reflns_number 4250
_diffrn_reflns_theta_full 24.99
_diffrn_reflns_theta_max 24.99
_diffrn_reflns_theta_min 2.98
_exptl_absorpt_coefficient_mu 0.137
_exptl_absorpt_correction_T_max 1.00000
_exptl_absorpt_correction_T_min 0.99350
_exptl_absorpt_correction_type multi-scan
_exptl_absorpt_process_details
;
(CrysAlis PRO; Agilent, 2011)
;
_exptl_crystal_colour colorless
_exptl_crystal_density_diffrn 1.511
_exptl_crystal_density_method 'not measured'
_exptl_crystal_description block
_exptl_crystal_F_000 536
_exptl_crystal_size_max 0.40
_exptl_crystal_size_mid 0.35
_exptl_crystal_size_min 0.30
_refine_diff_density_max 0.154
_refine_diff_density_min -0.232
_refine_ls_extinction_method none
_refine_ls_goodness_of_fit_ref 1.071
_refine_ls_hydrogen_treatment mixed
_refine_ls_matrix_type full
_refine_ls_number_parameters 167
_refine_ls_number_reflns 2009
_refine_ls_number_restraints 0
_refine_ls_restrained_S_all 1.071
_refine_ls_R_factor_all 0.0552
_refine_ls_R_factor_gt 0.0409
_refine_ls_shift/su_max 0.000
_refine_ls_shift/su_mean 0.000
_refine_ls_structure_factor_coef Fsqd
_refine_ls_weighting_details 'calc w=1/[\s^2^(Fo^2^)+(0.0440P)^2^+0.1807P] where P=(Fo^2^+2Fc^2^)/3'
_refine_ls_weighting_scheme calc
_refine_ls_wR_factor_gt 0.0925
_refine_ls_wR_factor_ref 0.1029
_reflns_number_gt 1587
_reflns_number_total 2009
_reflns_threshold_expression I>2\s(I)
_cod_data_source_file lh5385.cif
_cod_data_source_block I
_cod_original_cell_volume 1144.09(8)
_cod_database_code 2233237
_cod_database_fobs_code 2233237

loop_
_space_group_symop_id
_space_group_symop_operation_xyz
1 'x, y, z'
2 '-x, y+1/2, -z+1/2'
3 '-x, -y, -z'
4 'x, -y-1/2, z-1/2'

loop_
_atom_site_type_symbol
_atom_site_label
_atom_site_fract_x
_atom_site_fract_y
_atom_site_fract_z
_atom_site_U_iso_or_equiv
_atom_site_adp_type
_atom_site_calc_flag
_atom_site_refinement_flags
_atom_site_occupancy
_atom_site_symmetry_multiplicity
F F1 0.88764(17) 0.67437(6) 0.52547(15) 0.0574(4) Uani d . 1 1
F F2 1.12312(17) 0.76456(7) 0.45200(16) 0.0681(4) Uani d . 1 1
F F3 1.11974(18) 0.91342(7) 0.50200(18) 0.0764(4) Uani d . 1 1
O O1 0.2304(2) 0.51651(8) 0.66738(18) 0.0617(4) Uani d . 1 1
O O2 0.50780(18) 0.68346(7) 0.37155(14) 0.0427(4) Uani d . 1 1
N N1 0.6148(2) 0.73140(8) 0.63043(18) 0.0384(4) Uani d . 1 1
N N2 0.4106(2) 0.63276(8) 0.56564(16) 0.0370(4) Uani d . 1 1
C C1 0.8741(3) 0.74877(10) 0.5421(2) 0.0380(4) Uani d . 1 1
C C2 0.9976(3) 0.79446(11) 0.5078(2) 0.0434(5) Uani d . 1 1
C C3 0.9947(3) 0.87006(11) 0.5337(2) 0.0469(5) Uani d . 1 1
C C4 0.8722(3) 0.90070(11) 0.5949(2) 0.0471(5) Uani d . 1 1
H H4 0.8739 0.9519 0.6159 0.057 Uiso calc R 1 1
C C5 0.7451(3) 0.85485(10) 0.6255(2) 0.0397(5) Uani d . 1 1
H H5 0.6604 0.8757 0.6662 0.048 Uiso calc R 1 1
C C6 0.7420(2) 0.77841(9) 0.59651(19) 0.0331(4) Uani d . 1 1
C C7 0.5081(2) 0.68272(9) 0.5135(2) 0.0328(4) Uani d . 1 1
C C8 0.2658(3) 0.59059(10) 0.4469(2) 0.0422(5) Uani d . 1 1
H H8A 0.2909 0.5865 0.3452 0.051 Uiso calc R 1 1
H H8B 0.1523 0.6173 0.4244 0.051 Uiso calc R 1 1
C C9 0.2489(3) 0.51341(11) 0.5100(3) 0.0546(6) Uani d . 1 1
H H9A 0.1442 0.4885 0.4342 0.065 Uiso calc R 1 1
H H9B 0.3553 0.4842 0.5165 0.065 Uiso calc R 1 1
C C10 0.3837(3) 0.55182(12) 0.7792(2) 0.0587(6) Uani d . 1 1
H H10A 0.4916 0.5240 0.7841 0.070 Uiso calc R 1 1
H H10B 0.3735 0.5512 0.8874 0.070 Uiso calc R 1 1
C C11 0.4023(3) 0.63175(11) 0.7304(2) 0.0484(5) Uani d . 1 1
H H11A 0.2996 0.6610 0.7340 0.058 Uiso calc R 1 1
H H11B 0.5115 0.6538 0.8063 0.058 Uiso calc R 1 1
H H1 0.576(3) 0.7459(10) 0.705(2) 0.039(5) Uiso d . 1 1

loop_
_atom_site_aniso_label
_atom_site_aniso_U_11
_atom_site_aniso_U_22
_atom_site_aniso_U_33
_atom_site_aniso_U_12
_atom_site_aniso_U_13
_atom_site_aniso_U_23
F1 0.0633(8) 0.0337(6) 0.0872(9) 0.0021(5) 0.0412(7) -0.0068(6)
F2 0.0613(8) 0.0643(8) 0.1001(10) 0.0016(6) 0.0552(8) -0.0071(7)
F3 0.0789(10) 0.0583(8) 0.1138(11) -0.0191(7) 0.0613(9) 0.0059(7)
O1 0.0655(10) 0.0587(10) 0.0722(10) -0.0197(8) 0.0380(9) 0.0057(8)
O2 0.0571(9) 0.0439(8) 0.0345(7) -0.0081(6) 0.0253(6) -0.0018(5)
N1 0.0493(10) 0.0379(9) 0.0361(8) -0.0088(7) 0.0252(8) -0.0071(7)
N2 0.0437(9) 0.0384(8) 0.0333(8) -0.0090(7) 0.0188(7) 0.0005(6)
C1 0.0448(11) 0.0291(9) 0.0438(10) 0.0012(8) 0.0199(9) -0.0017(8)
C2 0.0428(11) 0.0460(12) 0.0497(11) 0.0019(9) 0.0266(9) -0.0013(9)
C3 0.0494(12) 0.0427(11) 0.0549(12) -0.0112(10) 0.0259(10) 0.0050(9)
C4 0.0572(13) 0.0308(10) 0.0576(12) -0.0045(9) 0.0252(11) -0.0012(9)
C5 0.0449(11) 0.0349(10) 0.0435(10) 0.0010(9) 0.0206(9) -0.0045(8)
C6 0.0398(10) 0.0326(9) 0.0294(8) -0.0031(8) 0.0150(8) -0.0008(7)
C7 0.0379(10) 0.0300(9) 0.0338(9) 0.0033(8) 0.0165(8) 0.0014(7)
C8 0.0408(11) 0.0433(11) 0.0449(11) -0.0065(9) 0.0177(9) -0.0050(9)
C9 0.0563(14) 0.0431(12) 0.0725(14) -0.0106(10) 0.0326(12) -0.0082(10)
C10 0.0637(15) 0.0638(14) 0.0549(13) -0.0065(12) 0.0283(12) 0.0179(11)
C11 0.0588(13) 0.0536(12) 0.0389(10) -0.0124(10) 0.0247(9) 0.0023(9)

loop_
_atom_type_symbol
_atom_type_description
_atom_type_scat_dispersion_real
_atom_type_scat_dispersion_imag
_atom_type_scat_source
C C 0.0033 0.0016 'International Tables Vol C Tables 4.2.6.8 and 6.1.1.4'
H H 0.0000 0.0000 'International Tables Vol C Tables 4.2.6.8 and 6.1.1.4'
F F 0.0171 0.0103 'International Tables Vol C Tables 4.2.6.8 and 6.1.1.4'
N N 0.0061 0.0033 'International Tables Vol C Tables 4.2.6.8 and 6.1.1.4'
O O 0.0106 0.0060 'International Tables Vol C Tables 4.2.6.8 and 6.1.1.4'

loop_
_geom_angle_atom_site_label_1
_geom_angle_atom_site_label_2
_geom_angle_atom_site_label_3
_geom_angle
C10 O1 C9 109.68(15)
C6 N1 H1 116.2(13)
C7 N1 C6 121.05(14)
C7 N1 H1 118.2(13)
C7 N2 C8 119.83(14)
C7 N2 C11 123.95(15)
C11 N2 C8 113.93(15)
F1 C1 C2 118.37(17)
F1 C1 C6 120.70(16)
C2 C1 C6 120.91(17)
F2 C2 C1 119.96(17)
F2 C2 C3 120.24(18)
C3 C2 C1 119.78(18)
F3 C3 C2 118.52(18)
F3 C3 C4 120.61(18)
C4 C3 C2 120.83(18)
C3 C4 H4 120.4
C3 C4 C5 119.28(18)
C5 C4 H4 120.4
C4 C5 H5 119.5
C4 C5 C6 121.08(18)
C6 C5 H5 119.5
C1 C6 N1 120.74(15)
C1 C6 C5 117.99(17)
C5 C6 N1 121.17(16)
O2 C7 N1 121.59(16)
O2 C7 N2 122.31(16)
N2 C7 N1 116.05(15)
N2 C8 H8A 109.5
N2 C8 H8B 109.5
N2 C8 C9 110.94(15)
H8A C8 H8B 108.0
C9 C8 H8A 109.5
C9 C8 H8B 109.5
O1 C9 C8 111.42(17)
O1 C9 H9A 109.3
O1 C9 H9B 109.3
C8 C9 H9A 109.3
C8 C9 H9B 109.3
H9A C9 H9B 108.0
O1 C10 H10A 109.3
O1 C10 H10B 109.3
O1 C10 C11 111.65(17)
H10A C10 H10B 108.0
C11 C10 H10A 109.3
C11 C10 H10B 109.3
N2 C11 C10 109.20(16)
N2 C11 H11A 109.8
N2 C11 H11B 109.8
C10 C11 H11A 109.8
C10 C11 H11B 109.8
H11A C11 H11B 108.3

loop_
_geom_bond_atom_site_label_1
_geom_bond_atom_site_label_2
_geom_bond_distance
F1 C1 1.342(2)
F2 C2 1.347(2)
F3 C3 1.349(2)
O1 C9 1.424(2)
O1 C10 1.413(3)
O2 C7 1.232(2)
N1 C6 1.409(2)
N1 C7 1.383(2)
N1 H1 0.843(18)
N2 C7 1.349(2)
N2 C8 1.459(2)
N2 C11 1.455(2)
C1 C2 1.374(3)
C1 C6 1.382(2)
C2 C3 1.368(3)
C3 C4 1.361(3)
C4 H4 0.9300
C4 C5 1.383(3)
C5 H5 0.9300
C5 C6 1.384(2)
C8 H8A 0.9700
C8 H8B 0.9700
C8 C9 1.504(3)
C9 H9A 0.9700
C9 H9B 0.9700
C10 H10A 0.9700
C10 H10B 0.9700
C10 C11 1.508(3)
C11 H11A 0.9700
C11 H11B 0.9700

loop_
_geom_hbond_atom_site_label_D
_geom_hbond_atom_site_label_H
_geom_hbond_atom_site_label_A
_geom_hbond_site_symmetry_A
_geom_hbond_distance_DH
_geom_hbond_distance_HA
_geom_hbond_distance_DA
_geom_hbond_angle_DHA
N1 H1 O2 4_576 0.843(18) 2.120(19) 2.9306(19) 161.2(17)
